data_8000464
loop_
_publ_author_name
'Sui, Qi'
'Li, Peng'
'Sun, Rong'
'Fang, Yu-Hui'
'Wang, Lin'
'Wang, Bing-Wu'
'Gao, En-Qing'
'Gao, Song'

_publ_section_title
;
 Effects of Different Counter Anions on Solid-State Electron Transfer in
 Viologen Compounds: Modulation of Color and Piezo- and Photochromic
 Properties.
;
_journal_name_full 'The journal of physical chemistry letters'
_journal_page_first 9282
_journal_page_last 9288
_journal_paper_doi 10.1021/acs.jpclett.0c02690
_journal_year 2020
_chemical_formula_sum 'C25 H22 Br2 N2 O5'
_chemical_formula_weight 590.26
_space_group_crystal_system triclinic
_space_group_IT_number 2
_space_group_name_Hall '-P 1'
_space_group_name_H-M_alt 'P -1'
_atom_sites_solution_hydrogens geom
_audit_creation_method SHELXL-2014
_cell_angle_alpha 74.772(7)
_cell_angle_beta 82.398(5)
_cell_angle_gamma 76.727(6)
_cell_formula_units_Z 2
_cell_length_a 6.8623(4)
_cell_length_b 12.6219(10)
_cell_length_c 15.1424(12)
_cell_measurement_reflns_used 9244
_cell_measurement_temperature 180(2)
_cell_measurement_theta_max 29.1660
_cell_measurement_theta_min 2.9340
_cell_volume 1228.08(16)
_computing_cell_refinement 'Bruker SMART'
_computing_data_collection 'Bruker SMART'
_computing_data_reduction 'Bruker SAINT'
_computing_molecular_graphics 'Bruker SHELXTL'
_computing_publication_material 'Bruker SHELXTL'
_computing_structure_refinement 'SHELXL-2014 (Sheldrick, 2014)'
_computing_structure_solution 'Bruker SHELXTL'
_diffrn_ambient_temperature 180(2)
_diffrn_measured_fraction_theta_full 0.998
_diffrn_measured_fraction_theta_max 0.989
_diffrn_measurement_device_type 'CCD area detector'
_diffrn_measurement_method 'phi and omega scan'
_diffrn_radiation_type MoK\a
_diffrn_radiation_wavelength 0.71073
_diffrn_reflns_av_R_equivalents 0.0457
_diffrn_reflns_av_unetI/netI 0.0333
_diffrn_reflns_Laue_measured_fraction_full 0.998
_diffrn_reflns_Laue_measured_fraction_max 0.989
_diffrn_reflns_limit_h_max 9
_diffrn_reflns_limit_h_min -9
_diffrn_reflns_limit_k_max 16
_diffrn_reflns_limit_k_min -16
_diffrn_reflns_limit_l_max 20
_diffrn_reflns_limit_l_min -20
_diffrn_reflns_number 33320
_diffrn_reflns_point_group_measured_fraction_full 0.998
_diffrn_reflns_point_group_measured_fraction_max 0.989
_diffrn_reflns_theta_full 25.242
_diffrn_reflns_theta_max 28.278
_diffrn_reflns_theta_min 3.417
_exptl_absorpt_coefficient_mu 3.339
_exptl_absorpt_correction_T_max 1.00000
_exptl_absorpt_correction_T_min 0.71470
_exptl_absorpt_correction_type multi-scan
_exptl_absorpt_process_details SADABS
_exptl_crystal_colour yellow
_exptl_crystal_density_diffrn 1.596
_exptl_crystal_density_method 'not measured'
_exptl_crystal_description PRISM
_exptl_crystal_F_000 592
_exptl_crystal_size_max 0.40
_exptl_crystal_size_mid 0.37
_exptl_crystal_size_min 0.33
_refine_diff_density_max 1.410
_refine_diff_density_min -0.541
_refine_diff_density_rms 0.081
_refine_ls_extinction_method none
_refine_ls_goodness_of_fit_ref 0.671
_refine_ls_hydrogen_treatment constr
_refine_ls_matrix_type full
_refine_ls_number_parameters 321
_refine_ls_number_reflns 6020
_refine_ls_number_restraints 0
_refine_ls_restrained_S_all 0.671
_refine_ls_R_factor_all 0.0510
_refine_ls_R_factor_gt 0.0355
_refine_ls_shift/su_max 0.001
_refine_ls_shift/su_mean 0.000
_refine_ls_structure_factor_coef Fsqd
_refine_ls_weighting_details 'w=1/[\s^2^(Fo^2^)+(0.1044P)^2^+3.5812P] where P=(Fo^2^+2Fc^2^)/3'
_refine_ls_weighting_scheme calc
_refine_ls_wR_factor_gt 0.1035
_refine_ls_wR_factor_ref 0.1179
_reflns_Friedel_coverage 0.000
_reflns_number_gt 4832
_reflns_number_total 6020
_reflns_threshold_expression 'I > 2\s(I)'
_cod_data_source_file jz0c02690_si_005.cif
_cod_data_source_block 1
_cod_original_cell_volume 1228.10(16)
_cod_database_code 8000464
_shelx_space_group_comment
;
The symmetry employed for this shelxl refinement is uniquely defined
by the following loop, which should always be used as a source of
symmetry information in preference to the above space-group names.
They are only intended as comments.
;
_shelxl_version_number 2014-3

loop_
_space_group_symop_operation_xyz
'x, y, z'
'-x, -y, -z'

loop_
_atom_site_label
_atom_site_type_symbol
_atom_site_fract_x
_atom_site_fract_y
_atom_site_fract_z
_atom_site_U_iso_or_equiv
_atom_site_adp_type
_atom_site_occupancy
_atom_site_site_symmetry_order
_atom_site_calc_flag
_atom_site_refinement_flags_posn
_atom_site_refinement_flags_adp
_atom_site_refinement_flags_occupancy
_atom_site_disorder_assembly
_atom_site_disorder_group
C1 C 0.2494(4) 0.6706(2) -0.06637(18) 0.0291(6) Uani 1 1 d . . . . .
C2 C 0.3124(4) 0.6090(2) 0.02810(18) 0.0252(5) Uani 1 1 d . . . . .
C3 C 0.2067(4) 0.5300(3) 0.08167(19) 0.0296(6) Uani 1 1 d . . . . .
H3 H 0.0954 0.5160 0.0585 0.035 Uiso 1 1 calc R U . . .
C4 C 0.2629(4) 0.4714(2) 0.16905(19) 0.0289(6) Uani 1 1 d . . . . .
H4 H 0.1914 0.4173 0.2062 0.035 Uiso 1 1 calc R U . . .
C5 C 0.4263(4) 0.4941(2) 0.20053(17) 0.0251(5) Uani 1 1 d . . . . .
C6 C 0.5359(4) 0.5713(2) 0.14823(19) 0.0285(6) Uani 1 1 d . . . . .
H6 H 0.6481 0.5846 0.1712 0.034 Uiso 1 1 calc R U . . .
C7 C 0.4770(4) 0.6290(2) 0.06081(19) 0.0285(6) Uani 1 1 d . . . . .
H7 H 0.5498 0.6824 0.0234 0.034 Uiso 1 1 calc R U . . .
C8 C 0.3418(4) 0.4345(3) 0.36359(19) 0.0313(6) Uani 1 1 d . . . . .
H8 H 0.2085 0.4748 0.3533 0.038 Uiso 1 1 calc R U . . .
C9 C 0.3901(4) 0.3757(3) 0.45029(19) 0.0328(6) Uani 1 1 d . . . . .
H9 H 0.2901 0.3746 0.5001 0.039 Uiso 1 1 calc R U . . .
C10 C 0.5864(4) 0.3173(2) 0.46525(18) 0.0249(5) Uani 1 1 d . . . . .
C11 C 0.7319(4) 0.3242(2) 0.39224(19) 0.0280(5) Uani 1 1 d . . . . .
H11 H 0.8680 0.2888 0.4017 0.034 Uiso 1 1 calc R U . . .
C12 C 0.6765(4) 0.3834(2) 0.30553(18) 0.0269(5) Uani 1 1 d . . . . .
H12 H 0.7746 0.3873 0.2549 0.032 Uiso 1 1 calc R U . . .
C13 C 0.6331(4) 0.2445(2) 0.55724(18) 0.0255(5) Uani 1 1 d . . . . .
C14 C 0.5174(4) 0.1643(2) 0.59858(19) 0.0288(6) Uani 1 1 d . . . . .
H14 H 0.4143 0.1549 0.5669 0.035 Uiso 1 1 calc R U . . .
C15 C 0.5537(4) 0.0991(2) 0.68542(19) 0.0278(5) Uani 1 1 d . . . . .
H15 H 0.4756 0.0443 0.7138 0.033 Uiso 1 1 calc R U . . .
C16 C 0.8182(4) 0.1872(2) 0.6910(2) 0.0299(6) Uani 1 1 d . . . . .
H16 H 0.9232 0.1934 0.7233 0.036 Uiso 1 1 calc R U . . .
C17 C 0.7865(4) 0.2542(2) 0.6040(2) 0.0307(6) Uani 1 1 d . . . . .
H17 H 0.8693 0.3067 0.5763 0.037 Uiso 1 1 calc R U . . .
C18 C 0.7279(4) 0.0474(2) 0.82384(18) 0.0242(5) Uani 1 1 d . . . . .
C19 C 0.7600(4) -0.0685(2) 0.84291(18) 0.0270(5) Uani 1 1 d . . . . .
H19 H 0.7633 -0.1059 0.7957 0.032 Uiso 1 1 calc R U . . .
C20 C 0.7874(4) -0.1286(2) 0.93328(18) 0.0261(5) Uani 1 1 d . . . . .
H20 H 0.8127 -0.2083 0.9480 0.031 Uiso 1 1 calc R U . . .
C21 C 0.7779(4) -0.0729(2) 1.00209(17) 0.0241(5) Uani 1 1 d . . . . .
C22 C 0.7430(4) 0.0440(2) 0.98104(18) 0.0253(5) Uani 1 1 d . . . . .
H22 H 0.7360 0.0818 1.0283 0.030 Uiso 1 1 calc R U . . .
C23 C 0.7186(4) 0.1048(2) 0.89139(19) 0.0265(5) Uani 1 1 d . . . . .
H23 H 0.6959 0.1843 0.8763 0.032 Uiso 1 1 calc R U . . .
C24 C 0.8046(4) -0.1348(2) 1.10003(18) 0.0278(5) Uani 1 1 d . . . . .
C25 C 0.8012(7) 0.0621(4) 0.3338(3) 0.0607(10) Uani 1 1 d . . . . .
H25C H 0.8348 -0.0097 0.3163 0.091 Uiso 1 1 calc R U . . .
H25B H 0.7383 0.0515 0.3966 0.091 Uiso 1 1 calc R U . . .
H25A H 0.9240 0.0906 0.3305 0.091 Uiso 1 1 calc R U . . .
Br1 Br 0.14655(4) 0.38295(2) 0.68155(2) 0.02971(10) Uani 1 1 d . . . . .
Br2 Br 0.24756(18) 0.1535(2) 0.3954(2) 0.0461(4) Uani 0.782(13) 1 d . . P A 1
Br2' Br 0.2510(5) 0.1876(11) 0.3587(13) 0.053(2) Uani 0.218(13) 1 d . . P A 2
N1 N 0.4845(3) 0.43537(18) 0.29252(15) 0.0243(4) Uani 1 1 d . . . . .
N2 N 0.6996(3) 0.11273(18) 0.73031(15) 0.0239(4) Uani 1 1 d . . . . .
O1 O 0.3470(4) 0.75238(19) -0.10353(15) 0.0430(6) Uani 1 1 d . . . . .
H1A H 0.3200 0.7795 -0.1585 0.064 Uiso 1 1 calc R U . . .
O2 O 0.1252(3) 0.64642(19) -0.10299(14) 0.0354(5) Uani 1 1 d . . . . .
O3 O 0.8426(4) -0.24500(19) 1.11163(15) 0.0416(5) Uani 1 1 d . . . . .
H3A H 0.8398 -0.2760 1.1680 0.062 Uiso 1 1 calc R U . . .
O4 O 0.7962(3) -0.08864(19) 1.16148(14) 0.0359(5) Uani 1 1 d . . . . .
O5 O 0.6658(4) 0.1404(2) 0.27284(18) 0.0539(7) Uani 1 1 d . . . . .
H5A H 0.5619 0.1656 0.3031 0.081 Uiso 1 1 calc R U . . .

loop_
_atom_site_aniso_label
_atom_site_aniso_U_11
_atom_site_aniso_U_22
_atom_site_aniso_U_33
_atom_site_aniso_U_23
_atom_site_aniso_U_13
_atom_site_aniso_U_12
C1 0.0338(14) 0.0295(13) 0.0212(12) -0.0068(10) -0.0034(10) 0.0008(11)
C2 0.0289(13) 0.0231(12) 0.0228(12) -0.0075(10) -0.0055(10) 0.0009(10)
C3 0.0277(13) 0.0385(15) 0.0237(13) -0.0070(11) -0.0053(10) -0.0077(11)
C4 0.0294(14) 0.0356(14) 0.0216(12) -0.0042(11) -0.0019(10) -0.0099(11)
C5 0.0291(13) 0.0265(12) 0.0181(11) -0.0030(9) -0.0062(10) -0.0025(10)
C6 0.0322(14) 0.0285(13) 0.0265(13) -0.0046(10) -0.0077(11) -0.0090(11)
C7 0.0349(14) 0.0256(13) 0.0248(13) -0.0014(10) -0.0062(11) -0.0090(11)
C8 0.0278(14) 0.0381(15) 0.0228(13) -0.0043(11) -0.0053(10) 0.0017(11)
C9 0.0291(14) 0.0412(16) 0.0222(13) -0.0028(11) -0.0023(10) -0.0012(12)
C10 0.0292(13) 0.0225(12) 0.0236(12) -0.0032(10) -0.0083(10) -0.0055(10)
C11 0.0262(13) 0.0278(13) 0.0279(13) -0.0023(10) -0.0058(10) -0.0043(10)
C12 0.0269(13) 0.0299(13) 0.0228(12) -0.0041(10) -0.0040(10) -0.0049(10)
C13 0.0280(13) 0.0253(12) 0.0223(12) -0.0033(10) -0.0064(10) -0.0043(10)
C14 0.0297(14) 0.0341(14) 0.0245(13) -0.0032(11) -0.0090(10) -0.0106(11)
C15 0.0292(13) 0.0289(13) 0.0261(13) -0.0033(10) -0.0067(10) -0.0089(11)
C16 0.0302(14) 0.0306(14) 0.0297(14) -0.0002(11) -0.0100(11) -0.0118(11)
C17 0.0330(14) 0.0320(14) 0.0279(13) 0.0014(11) -0.0096(11) -0.0141(12)
C18 0.0231(12) 0.0265(12) 0.0224(12) -0.0016(10) -0.0069(9) -0.0060(10)
C19 0.0324(14) 0.0281(13) 0.0212(12) -0.0045(10) -0.0045(10) -0.0081(11)
C20 0.0290(13) 0.0238(12) 0.0249(12) -0.0029(10) -0.0042(10) -0.0066(10)
C21 0.0194(11) 0.0307(13) 0.0220(12) -0.0032(10) -0.0042(9) -0.0072(10)
C22 0.0235(12) 0.0296(13) 0.0247(12) -0.0081(10) -0.0028(10) -0.0069(10)
C23 0.0286(13) 0.0237(12) 0.0274(13) -0.0049(10) -0.0066(10) -0.0049(10)
C24 0.0228(12) 0.0360(14) 0.0243(13) -0.0017(11) -0.0043(10) -0.0107(11)
C25 0.052(2) 0.064(3) 0.068(3) -0.013(2) -0.010(2) -0.017(2)
Br1 0.03306(16) 0.03230(16) 0.02293(14) -0.00239(10) -0.00758(10) -0.00679(11)
Br2 0.0314(3) 0.0592(6) 0.0520(8) -0.0224(7) -0.0100(3) -0.0038(3)
Br2' 0.0324(9) 0.064(3) 0.077(5) -0.040(4) -0.0029(15) -0.0118(12)
N1 0.0283(11) 0.0251(11) 0.0194(10) -0.0033(8) -0.0057(8) -0.0057(9)
N2 0.0262(11) 0.0238(10) 0.0217(10) -0.0018(8) -0.0066(8) -0.0063(8)
O1 0.0670(16) 0.0346(11) 0.0282(11) 0.0032(9) -0.0168(11) -0.0172(11)
O2 0.0392(12) 0.0420(12) 0.0248(10) -0.0062(9) -0.0108(8) -0.0054(9)
O3 0.0652(16) 0.0351(11) 0.0239(10) 0.0024(9) -0.0137(10) -0.0140(11)
O4 0.0448(12) 0.0423(12) 0.0214(9) -0.0048(8) -0.0065(8) -0.0117(10)
O5 0.0545(16) 0.0579(16) 0.0368(13) 0.0088(12) -0.0071(11) -0.0079(13)

loop_
_atom_type_symbol
_atom_type_description
_atom_type_scat_dispersion_real
_atom_type_scat_dispersion_imag
_atom_type_scat_source
C C 0.0033 0.0016 'International Tables Vol C Tables 4.2.6.8 and 6.1.1.4'
H H 0.0000 0.0000 'International Tables Vol C Tables 4.2.6.8 and 6.1.1.4'
Br Br -0.2901 2.4595 'International Tables Vol C Tables 4.2.6.8 and 6.1.1.4'
N N 0.0061 0.0033 'International Tables Vol C Tables 4.2.6.8 and 6.1.1.4'
O O 0.0106 0.0060 'International Tables Vol C Tables 4.2.6.8 and 6.1.1.4'

loop_
_geom_angle_atom_site_label_1
_geom_angle_atom_site_label_2
_geom_angle_atom_site_label_3
_geom_angle
_geom_angle_site_symmetry_1
_geom_angle_site_symmetry_3
_geom_angle_publ_flag
O2 C1 O1 124.9(3) . . ?
O2 C1 C2 123.2(3) . . ?
O1 C1 C2 111.8(2) . . ?
C3 C2 C7 120.3(2) . . ?
C3 C2 C1 119.3(2) . . ?
C7 C2 C1 120.5(3) . . ?
C2 C3 C4 120.3(3) . . ?
C2 C3 H3 119.8 . . ?
C4 C3 H3 119.8 . . ?
C5 C4 C3 118.2(3) . . ?
C5 C4 H4 120.9 . . ?
C3 C4 H4 120.9 . . ?
C6 C5 C4 122.7(2) . . ?
C6 C5 N1 118.3(2) . . ?
C4 C5 N1 119.0(2) . . ?
C5 C6 C7 118.1(3) . . ?
C5 C6 H6 120.9 . . ?
C7 C6 H6 120.9 . . ?
C2 C7 C6 120.4(3) . . ?
C2 C7 H7 119.8 . . ?
C6 C7 H7 119.8 . . ?
N1 C8 C9 119.9(3) . . ?
N1 C8 H8 120.0 . . ?
C9 C8 H8 120.0 . . ?
C8 C9 C10 119.8(3) . . ?
C8 C9 H9 120.1 . . ?
C10 C9 H9 120.1 . . ?
C11 C10 C9 119.1(2) . . ?
C11 C10 C13 121.3(2) . . ?
C9 C10 C13 119.5(2) . . ?
C12 C11 C10 119.2(3) . . ?
C12 C11 H11 120.4 . . ?
C10 C11 H11 120.4 . . ?
N1 C12 C11 120.4(3) . . ?
N1 C12 H12 119.8 . . ?
C11 C12 H12 119.8 . . ?
C17 C13 C14 119.0(2) . . ?
C17 C13 C10 122.2(2) . . ?
C14 C13 C10 118.9(2) . . ?
C15 C14 C13 119.6(2) . . ?
C15 C14 H14 120.2 . . ?
C13 C14 H14 120.2 . . ?
N2 C15 C14 120.2(3) . . ?
N2 C15 H15 119.9 . . ?
C14 C15 H15 119.9 . . ?
N2 C16 C17 119.9(3) . . ?
N2 C16 H16 120.0 . . ?
C17 C16 H16 120.0 . . ?
C16 C17 C13 119.7(3) . . ?
C16 C17 H17 120.2 . . ?
C13 C17 H17 120.2 . . ?
C19 C18 C23 122.4(2) . . ?
C19 C18 N2 119.6(2) . . ?
C23 C18 N2 118.0(2) . . ?
C18 C19 C20 118.1(2) . . ?
C18 C19 H19 120.9 . . ?
C20 C19 H19 120.9 . . ?
C21 C20 C19 120.4(2) . . ?
C21 C20 H20 119.8 . . ?
C19 C20 H20 119.8 . . ?
C20 C21 C22 120.2(2) . . ?
C20 C21 C24 121.8(2) . . ?
C22 C21 C24 118.0(2) . . ?
C23 C22 C21 120.0(2) . . ?
C23 C22 H22 120.0 . . ?
C21 C22 H22 120.0 . . ?
C22 C23 C18 118.8(2) . . ?
C22 C23 H23 120.6 . . ?
C18 C23 H23 120.6 . . ?
O4 C24 O3 123.8(3) . . ?
O4 C24 C21 123.3(3) . . ?
O3 C24 C21 112.8(2) . . ?
O5 C25 H25C 109.5 . . ?
O5 C25 H25B 109.5 . . ?
H25C C25 H25B 109.5 . . ?
O5 C25 H25A 109.5 . . ?
H25C C25 H25A 109.5 . . ?
H25B C25 H25A 109.5 . . ?
C12 N1 C8 121.4(2) . . ?
C12 N1 C5 120.0(2) . . ?
C8 N1 C5 118.6(2) . . ?
C15 N2 C16 121.6(2) . . ?
C15 N2 C18 119.2(2) . . ?
C16 N2 C18 119.1(2) . . ?
C1 O1 H1A 109.5 . . ?
C24 O3 H3A 109.5 . . ?
C25 O5 H5A 109.5 . . ?

loop_
_geom_bond_atom_site_label_1
_geom_bond_atom_site_label_2
_geom_bond_distance
_geom_bond_site_symmetry_2
_geom_bond_publ_flag
C1 O2 1.209(4) . ?
C1 O1 1.320(4) . ?
C1 C2 1.504(4) . ?
C2 C3 1.389(4) . ?
C2 C7 1.389(4) . ?
C3 C4 1.392(4) . ?
C3 H3 0.9500 . ?
C4 C5 1.389(4) . ?
C4 H4 0.9500 . ?
C5 C6 1.384(4) . ?
C5 N1 1.456(3) . ?
C6 C7 1.395(4) . ?
C6 H6 0.9500 . ?
C7 H7 0.9500 . ?
C8 N1 1.355(4) . ?
C8 C9 1.369(4) . ?
C8 H8 0.9500 . ?
C9 C10 1.395(4) . ?
C9 H9 0.9500 . ?
C10 C11 1.387(4) . ?
C10 C13 1.483(3) . ?
C11 C12 1.383(4) . ?
C11 H11 0.9500 . ?
C12 N1 1.345(4) . ?
C12 H12 0.9500 . ?
C13 C17 1.388(4) . ?
C13 C14 1.396(4) . ?
C14 C15 1.376(4) . ?
C14 H14 0.9500 . ?
C15 N2 1.347(3) . ?
C15 H15 0.9500 . ?
C16 N2 1.353(4) . ?
C16 C17 1.380(4) . ?
C16 H16 0.9500 . ?
C17 H17 0.9500 . ?
C18 C19 1.385(4) . ?
C18 C23 1.387(4) . ?
C18 N2 1.452(3) . ?
C19 C20 1.393(4) . ?
C19 H19 0.9500 . ?
C20 C21 1.390(4) . ?
C20 H20 0.9500 . ?
C21 C22 1.395(4) . ?
C21 C24 1.497(4) . ?
C22 C23 1.383(4) . ?
C22 H22 0.9500 . ?
C23 H23 0.9500 . ?
C24 O4 1.210(4) . ?
C24 O3 1.323(4) . ?
C25 O5 1.420(5) . ?
C25 H25C 0.9800 . ?
C25 H25B 0.9800 . ?
C25 H25A 0.9800 . ?
O1 H1A 0.8400 . ?
O3 H3A 0.8400 . ?
O5 H5A 0.8400 . ?

loop_
_geom_hbond_atom_site_label_D
_geom_hbond_atom_site_label_H
_geom_hbond_atom_site_label_A
_geom_hbond_distance_DH
_geom_hbond_distance_HA
_geom_hbond_distance_DA
_geom_hbond_angle_DHA
_geom_hbond_site_symmetry_A
C6 H6 Br1 0.95 2.95 3.817(3) 152.4 2_666
C8 H8 Br1 0.95 2.70 3.639(3) 171.3 2_566
C9 H9 Br1 0.95 2.81 3.690(3) 153.8 .
C11 H11 Br2 0.95 2.77 3.695(3) 164.1 1_655
C11 H11 Br2' 0.95 2.72 3.617(5) 157.4 1_655
C12 H12 O2 0.95 2.43 3.266(3) 146.7 2_665
C14 H14 Br2 0.95 2.98 3.841(3) 151.6 .
C15 H15 O4 0.95 2.55 3.110(4) 117.8 2_657
C16 H16 Br1 0.95 3.02 3.673(3) 127.3 1_655
C16 H16 O4 0.95 2.65 3.483(4) 147.0 2_757
C17 H17 Br1 0.95 3.09 3.706(3) 124.2 1_655
C19 H19 Br2 0.95 3.12 4.036(3) 162.5 2_656
C19 H19 Br2' 0.95 2.81 3.756(10) 172.1 2_656
C25 H25A Br2 0.98 2.88 3.811(5) 158.0 1_655
C25 H25A Br2' 0.98 2.92 3.878(6) 167.4 1_655
O1 H1A O5 0.84 1.76 2.568(3) 159.5 2_665
O3 H3A Br1 0.84 2.32 3.159(2) 172.5 2_657
O5 H5A Br2 0.84 2.42 3.201(4) 154.3 .
O5 H5A Br2' 0.84 2.17 2.966(6) 157.9 .
